data_7055934
loop_
_publ_author_name
'Bortoluzzi, Marco'
'Bresciani, Giulio'
'Marchetti, Fabio'
'Pampaloni, Guido'
'Zacchini, Stefano'

_publ_section_title
;
 Synthesis and structural characterization of mixed
 halide--N,N-diethylcarbamates of group 4 metals, including a case of
 unusual tetrahydrofuran activation
;
_journal_issue 4
_journal_name_full 'New J. Chem.'
_journal_page_first 1781
_journal_paper_doi 10.1039/C6NJ03489F
_journal_volume 41
_journal_year 2017
_chemical_formula_sum 'C34 H90 Cl10 N20 Ti'
_chemical_formula_weight 1181.65
_space_group_crystal_system triclinic
_space_group_IT_number 2
_space_group_name_Hall '-P 1'
_space_group_name_H-M_alt 'P -1'
_symmetry_space_group_name_Hall '-P 1'
_symmetry_space_group_name_H-M 'P -1'
_atom_sites_solution_hydrogens geom
_audit_creation_method SHELXL-2014/7
_audit_update_record
;
2016-12-27 deposited with the CCDC.
2017-01-11 downloaded from the CCDC.
;
_cell_angle_alpha 82.059(8)
_cell_angle_beta 76.615(7)
_cell_angle_gamma 78.133(7)
_cell_formula_units_Z 1
_cell_length_a 8.6586(9)
_cell_length_b 13.0597(14)
_cell_length_c 14.2197(15)
_cell_measurement_reflns_used 3079
_cell_measurement_temperature 100(2)
_cell_measurement_theta_max 26.3255
_cell_measurement_theta_min 2.2505
_cell_volume 1523.9(3)
_computing_cell_refinement 'APEX2 (Bruker AXS, 2006)'
_computing_data_collection 'APEX2 (Bruker AXS, 2006)'
_computing_data_reduction 'SAINT (Bruker AXS, 2004)'
_computing_molecular_graphics 'ORTEPII (Johnson, 1996)'
_computing_publication_material 'XCIF (Bruker AXS, 2001)'
_computing_structure_refinement 'SHELXL-2014/7 (Sheldrick, 2014)'
_computing_structure_solution 'SHELXS-97 (Sheldrick, 1990)'
_diffrn_ambient_temperature 100(2)
_diffrn_measured_fraction_theta_full 0.977
_diffrn_measured_fraction_theta_max 0.977
_diffrn_measurement_device_type 'CCD area detector'
_diffrn_measurement_method 'phi and omega scans'
_diffrn_radiation_monochromator graphite
_diffrn_radiation_source 'fine-focus sealed tube'
_diffrn_radiation_type MoK\a
_diffrn_radiation_wavelength 0.71073
_diffrn_reflns_av_unetI/netI 0.0887
_diffrn_reflns_Laue_measured_fraction_full 0.977
_diffrn_reflns_Laue_measured_fraction_max 0.977
_diffrn_reflns_limit_h_max 10
_diffrn_reflns_limit_h_min -10
_diffrn_reflns_limit_k_max 15
_diffrn_reflns_limit_k_min -15
_diffrn_reflns_limit_l_max 16
_diffrn_reflns_limit_l_min -16
_diffrn_reflns_number 5269
_diffrn_reflns_point_group_measured_fraction_full 0.977
_diffrn_reflns_point_group_measured_fraction_max 0.977
_diffrn_reflns_theta_full 25.027
_diffrn_reflns_theta_max 25.027
_diffrn_reflns_theta_min 1.479
_exptl_absorpt_coefficient_mu 0.622
_exptl_absorpt_correction_T_max 0.9404
_exptl_absorpt_correction_T_min 0.9125
_exptl_absorpt_correction_type empirical
_exptl_absorpt_process_details
; 
 Data were corrected for Lorentz polarization and absorption
 effects (empirical absorption correction SADABS).
 R(int) =  0.1230 (selected reflections only, before parameter refinement)
 R(int) =  0.0795 (selected reflections only, after parameter refinement)
;
_exptl_crystal_colour yellow
_exptl_crystal_density_diffrn 1.288
_exptl_crystal_description plate
_exptl_crystal_F_000 626
_exptl_crystal_size_max 0.150
_exptl_crystal_size_mid 0.140
_exptl_crystal_size_min 0.100
_refine_diff_density_max 1.076
_refine_diff_density_min -0.970
_refine_diff_density_rms 0.184
_refine_ls_extinction_method none
_refine_ls_goodness_of_fit_ref 1.106
_refine_ls_hydrogen_treatment constr
_refine_ls_matrix_type full
_refine_ls_number_parameters 309
_refine_ls_number_reflns 5269
_refine_ls_number_restraints 0
_refine_ls_restrained_S_all 1.106
_refine_ls_R_factor_all 0.1170
_refine_ls_R_factor_gt 0.0869
_refine_ls_shift/su_max 0.000
_refine_ls_shift/su_mean 0.000
_refine_ls_structure_factor_coef Fsqd
_refine_ls_weighting_details 'w=1/[\s^2^(Fo^2^)+(0.1187P)^2^+3.5854P] where P=(Fo^2^+2Fc^2^)/3'
_refine_ls_weighting_scheme calc
_refine_ls_wR_factor_gt 0.2260
_refine_ls_wR_factor_ref 0.2456
_reflns_Friedel_coverage 0.000
_reflns_number_gt 3802
_reflns_number_total 5269
_reflns_threshold_expression 'I > 2\s(I)'
_cod_data_source_file c6nj03489f2.cif
_cod_data_source_block 3
_cod_depositor_comments 'Adding full bibliography for 7055933--7055935.cif.'
_cod_database_code 7055934
_shelx_shelxl_version_number 2014/7
_shelx_space_group_comment
;
The symmetry employed for this shelxl refinement is uniquely defined
by the following loop, which should always be used as a source of
symmetry information in preference to the above space-group names.
They are only intended as comments.
;
_shelx_estimated_absorpt_t_min 0.912
_shelx_estimated_absorpt_t_max 0.940

loop_
_space_group_symop_operation_xyz
'x, y, z'
'-x, -y, -z'

loop_
_atom_site_label
_atom_site_type_symbol
_atom_site_fract_x
_atom_site_fract_y
_atom_site_fract_z
_atom_site_U_iso_or_equiv
_atom_site_adp_type
_atom_site_occupancy
_atom_site_site_symmetry_order
_atom_site_calc_flag
_atom_site_refinement_flags_posn
_atom_site_refinement_flags_adp
_atom_site_refinement_flags_occupancy
Ti1 Ti 0.5000 0.0000 0.5000 0.0175(4) Uani 1 2 d S . P
Cl1 Cl 0.3308(2) 0.00393(14) 0.39231(13) 0.0228(4) Uani 1 1 d . . .
Cl2 Cl 0.4225(2) -0.15611(13) 0.58363(13) 0.0224(4) Uani 1 1 d . . .
Cl3 Cl 0.2898(2) 0.09883(14) 0.60318(13) 0.0233(4) Uani 1 1 d . . .
Cl4 Cl 0.8845(2) 0.73216(15) 0.96226(13) 0.0246(4) Uani 1 1 d . . .
Cl5 Cl 0.3280(2) 0.70694(15) 0.13635(14) 0.0274(5) Uani 1 1 d . . .
N1 N 0.3126(7) 0.3381(5) 0.8253(4) 0.0226(13) Uani 1 1 d . . .
H1A H 0.4150 0.3152 0.8270 0.027 Uiso 1 1 calc R U .
H1B H 0.2413 0.3506 0.8795 0.027 Uiso 1 1 calc R U .
N2 N 0.1086(8) 0.3900(5) 0.7399(4) 0.0231(14) Uani 1 1 d . . .
N3 N 0.3742(7) 0.3351(5) 0.6597(4) 0.0220(13) Uani 1 1 d . . .
C1 C 0.2661(9) 0.3540(5) 0.7417(5) 0.0196(15) Uani 1 1 d . . .
C2 C -0.0005(10) 0.4473(6) 0.8184(6) 0.0278(17) Uani 1 1 d . . .
H2A H -0.0648 0.5098 0.7906 0.042 Uiso 1 1 calc R U .
H2B H 0.0629 0.4686 0.8588 0.042 Uiso 1 1 calc R U .
H2C H -0.0724 0.4017 0.8584 0.042 Uiso 1 1 calc R U .
C3 C 0.0304(10) 0.3604(7) 0.6687(6) 0.0298(18) Uani 1 1 d . . .
H3A H -0.0761 0.3449 0.7013 0.045 Uiso 1 1 calc R U .
H3B H 0.0971 0.2980 0.6393 0.045 Uiso 1 1 calc R U .
H3C H 0.0183 0.4187 0.6180 0.045 Uiso 1 1 calc R U .
C4 C 0.5303(9) 0.2659(6) 0.6596(6) 0.0254(17) Uani 1 1 d . . .
H4A H 0.5610 0.2267 0.6021 0.038 Uiso 1 1 calc R U .
H4B H 0.5222 0.2166 0.7183 0.038 Uiso 1 1 calc R U .
H4C H 0.6122 0.3082 0.6583 0.038 Uiso 1 1 calc R U .
C5 C 0.3563(11) 0.3893(7) 0.5649(6) 0.034(2) Uani 1 1 d . . .
H5A H 0.4533 0.4188 0.5344 0.051 Uiso 1 1 calc R U .
H5B H 0.2621 0.4462 0.5731 0.051 Uiso 1 1 calc R U .
H5C H 0.3414 0.3395 0.5237 0.051 Uiso 1 1 calc R U .
N4 N 0.5519(7) 0.6778(5) 0.9264(4) 0.0239(14) Uani 1 1 d . . .
H4D H 0.4862 0.6723 0.9834 0.029 Uiso 1 1 calc R U .
H4E H 0.6402 0.7038 0.9202 0.029 Uiso 1 1 calc R U .
N5 N 0.3844(7) 0.6072(5) 0.8565(4) 0.0199(13) Uani 1 1 d . . .
N6 N 0.6175(7) 0.6581(5) 0.7616(4) 0.0235(14) Uani 1 1 d . . .
C6 C 0.5179(9) 0.6470(5) 0.8495(5) 0.0218(16) Uani 1 1 d . . .
C7 C 0.2973(9) 0.5658(6) 0.9498(5) 0.0235(16) Uani 1 1 d . . .
H7A H 0.2611 0.5019 0.9415 0.035 Uiso 1 1 calc R U .
H7B H 0.2035 0.6185 0.9743 0.035 Uiso 1 1 calc R U .
H7C H 0.3688 0.5492 0.9962 0.035 Uiso 1 1 calc R U .
C8 C 0.2953(9) 0.6260(6) 0.7775(5) 0.0251(17) Uani 1 1 d . . .
H8A H 0.1799 0.6478 0.8041 0.038 Uiso 1 1 calc R U .
H8B H 0.3124 0.5613 0.7460 0.038 Uiso 1 1 calc R U .
H8C H 0.3343 0.6816 0.7297 0.038 Uiso 1 1 calc R U .
C9 C 0.6426(10) 0.5829(6) 0.6896(6) 0.0299(18) Uani 1 1 d . . .
H9A H 0.7576 0.5670 0.6594 0.045 Uiso 1 1 calc R U .
H9B H 0.5808 0.6133 0.6396 0.045 Uiso 1 1 calc R U .
H9C H 0.6063 0.5180 0.7216 0.045 Uiso 1 1 calc R U .
C10 C 0.7226(9) 0.7363(6) 0.7407(6) 0.0294(18) Uani 1 1 d . . .
H10A H 0.7267 0.7686 0.6739 0.044 Uiso 1 1 calc R U .
H10B H 0.8315 0.7021 0.7483 0.044 Uiso 1 1 calc R U .
H10C H 0.6802 0.7906 0.7859 0.044 Uiso 1 1 calc R U .
N7 N 1.0036(7) -0.1319(5) 0.1018(5) 0.0263(15) Uani 1 1 d . . .
H7D H 0.9391 -0.1638 0.0814 0.032 Uiso 1 1 calc R U .
H7E H 1.1057 -0.1609 0.0981 0.032 Uiso 1 1 calc R U .
N8 N 0.7916(7) 0.0033(5) 0.1433(4) 0.0226(13) Uani 1 1 d . . .
N9 N 1.0453(7) 0.0094(5) 0.1693(4) 0.0233(14) Uani 1 1 d . . .
C11 C 0.9466(9) -0.0394(6) 0.1383(5) 0.0226(16) Uani 1 1 d . . .
C12 C 0.7335(10) 0.1157(6) 0.1366(6) 0.0284(17) Uani 1 1 d . . .
H12A H 0.6631 0.1346 0.0896 0.043 Uiso 1 1 calc R U .
H12B H 0.8255 0.1524 0.1153 0.043 Uiso 1 1 calc R U .
H12C H 0.6727 0.1363 0.2004 0.043 Uiso 1 1 calc R U .
C13 C 0.6670(9) -0.0596(6) 0.1494(6) 0.0265(17) Uani 1 1 d . . .
H13A H 0.5710 -0.0334 0.1975 0.040 Uiso 1 1 calc R U .
H13B H 0.7081 -0.1333 0.1689 0.040 Uiso 1 1 calc R U .
H13C H 0.6386 -0.0542 0.0858 0.040 Uiso 1 1 calc R U .
C14 C 0.9878(10) 0.0745(6) 0.2508(6) 0.0272(17) Uani 1 1 d . . .
H14A H 1.0468 0.0454 0.3024 0.041 Uiso 1 1 calc R U .
H14B H 0.8722 0.0753 0.2758 0.041 Uiso 1 1 calc R U .
H14C H 1.0059 0.1464 0.2286 0.041 Uiso 1 1 calc R U .
C15 C 1.2187(9) -0.0126(7) 0.1354(6) 0.0292(18) Uani 1 1 d . . .
H15A H 1.2601 0.0536 0.1213 0.044 Uiso 1 1 calc R U .
H15B H 1.2452 -0.0488 0.0762 0.044 Uiso 1 1 calc R U .
H15C H 1.2683 -0.0574 0.1856 0.044 Uiso 1 1 calc R U .
N21 N 0.0899(12) 0.6308(7) 0.5731(8) 0.066(3) Uani 1 1 d . . .
C21 C 0.0772(10) 0.7164(7) 0.5397(7) 0.035(2) Uani 1 1 d . . .
C22 C 0.0615(11) 0.8235(7) 0.4992(7) 0.039(2) Uani 1 1 d . . .
H22A H -0.0500 0.8595 0.5200 0.059 Uiso 1 1 calc R U .
H22B H 0.0891 0.8261 0.4281 0.059 Uiso 1 1 calc R U .
H22C H 0.1347 0.8583 0.5215 0.059 Uiso 1 1 calc R U .

loop_
_atom_site_aniso_label
_atom_site_aniso_U_11
_atom_site_aniso_U_22
_atom_site_aniso_U_33
_atom_site_aniso_U_23
_atom_site_aniso_U_13
_atom_site_aniso_U_12
Ti1 0.0136(9) 0.0187(9) 0.0199(9) -0.0009(7) -0.0037(7) -0.0031(7)
Cl1 0.0208(9) 0.0246(9) 0.0253(9) -0.0020(7) -0.0103(7) -0.0033(7)
Cl2 0.0204(9) 0.0209(9) 0.0262(10) 0.0009(7) -0.0050(7) -0.0064(7)
Cl3 0.0175(9) 0.0241(9) 0.0278(10) -0.0046(7) -0.0028(7) -0.0032(7)
Cl4 0.0172(9) 0.0343(10) 0.0241(10) -0.0022(8) -0.0040(7) -0.0095(8)
Cl5 0.0175(9) 0.0359(11) 0.0310(10) -0.0093(8) -0.0064(8) -0.0043(8)
N1 0.013(3) 0.028(3) 0.024(3) -0.003(3) 0.002(3) -0.003(3)
N2 0.024(3) 0.026(3) 0.020(3) -0.009(3) -0.005(3) -0.001(3)
N3 0.023(3) 0.022(3) 0.020(3) -0.004(3) -0.003(3) -0.002(3)
C1 0.023(4) 0.016(3) 0.021(4) -0.003(3) -0.006(3) -0.004(3)
C2 0.024(4) 0.032(4) 0.026(4) -0.008(3) -0.001(3) -0.001(3)
C3 0.024(4) 0.036(4) 0.034(4) -0.014(4) -0.010(4) -0.001(3)
C4 0.020(4) 0.031(4) 0.024(4) -0.009(3) 0.001(3) -0.005(3)
C5 0.038(5) 0.037(5) 0.023(4) 0.003(3) -0.003(4) -0.003(4)
N4 0.021(3) 0.035(4) 0.020(3) 0.000(3) -0.007(3) -0.012(3)
N5 0.020(3) 0.020(3) 0.020(3) -0.002(2) -0.005(3) -0.004(2)
N6 0.019(3) 0.028(3) 0.022(3) 0.003(3) -0.004(3) -0.007(3)
C6 0.019(4) 0.017(3) 0.026(4) 0.002(3) 0.000(3) -0.003(3)
C7 0.027(4) 0.025(4) 0.022(4) -0.001(3) -0.005(3) -0.012(3)
C8 0.028(4) 0.027(4) 0.025(4) -0.003(3) -0.012(3) -0.010(3)
C9 0.032(5) 0.034(4) 0.023(4) 0.000(3) -0.005(3) -0.007(4)
C10 0.023(4) 0.029(4) 0.036(5) 0.004(4) -0.003(3) -0.010(3)
N7 0.015(3) 0.023(3) 0.045(4) -0.009(3) -0.014(3) 0.000(3)
N8 0.020(3) 0.023(3) 0.026(3) -0.004(3) -0.004(3) -0.004(3)
N9 0.017(3) 0.035(4) 0.018(3) -0.008(3) -0.002(2) -0.005(3)
C11 0.019(4) 0.027(4) 0.021(4) 0.000(3) -0.004(3) -0.003(3)
C12 0.023(4) 0.029(4) 0.034(4) -0.002(3) -0.009(3) -0.006(3)
C13 0.018(4) 0.034(4) 0.028(4) -0.005(3) 0.000(3) -0.009(3)
C14 0.025(4) 0.031(4) 0.029(4) -0.007(3) -0.008(3) -0.007(3)
C15 0.015(4) 0.041(5) 0.035(5) -0.011(4) -0.007(3) -0.006(3)
N21 0.057(6) 0.045(6) 0.080(7) 0.007(5) 0.002(5) 0.000(4)
C21 0.025(4) 0.035(5) 0.043(5) -0.010(4) 0.001(4) -0.005(4)
C22 0.028(5) 0.039(5) 0.052(6) -0.006(4) -0.008(4) -0.009(4)

loop_
_atom_type_symbol
_atom_type_description
_atom_type_scat_dispersion_real
_atom_type_scat_dispersion_imag
_atom_type_scat_source
C C 0.0033 0.0016 'International Tables Vol C Tables 4.2.6.8 and 6.1.1.4'
H H 0.0000 0.0000 'International Tables Vol C Tables 4.2.6.8 and 6.1.1.4'
N N 0.0061 0.0033 'International Tables Vol C Tables 4.2.6.8 and 6.1.1.4'
Cl Cl 0.1484 0.1585 'International Tables Vol C Tables 4.2.6.8 and 6.1.1.4'
Ti Ti 0.2776 0.4457 'International Tables Vol C Tables 4.2.6.8 and 6.1.1.4'

loop_
_geom_angle_atom_site_label_1
_geom_angle_atom_site_label_2
_geom_angle_atom_site_label_3
_geom_angle
_geom_angle_site_symmetry_1
_geom_angle_site_symmetry_3
Cl3 Ti1 Cl3 180.00(8) 2_656 .
Cl3 Ti1 Cl1 89.61(6) 2_656 .
Cl3 Ti1 Cl1 90.39(6) . .
Cl3 Ti1 Cl1 90.39(6) 2_656 2_656
Cl3 Ti1 Cl1 89.61(6) . 2_656
Cl1 Ti1 Cl1 180.0 . 2_656
Cl3 Ti1 Cl2 89.89(6) 2_656 .
Cl3 Ti1 Cl2 90.11(6) . .
Cl1 Ti1 Cl2 90.64(6) . .
Cl1 Ti1 Cl2 89.36(6) 2_656 .
Cl3 Ti1 Cl2 90.11(6) 2_656 2_656
Cl3 Ti1 Cl2 89.89(6) . 2_656
Cl1 Ti1 Cl2 89.36(6) . 2_656
Cl1 Ti1 Cl2 90.64(6) 2_656 2_656
Cl2 Ti1 Cl2 180.00(8) . 2_656
C1 N1 H1A 120.0 . .
C1 N1 H1B 120.0 . .
H1A N1 H1B 120.0 . .
C1 N2 C2 121.4(6) . .
C1 N2 C3 122.5(6) . .
C2 N2 C3 115.4(6) . .
C1 N3 C5 123.7(6) . .
C1 N3 C4 121.8(6) . .
C5 N3 C4 114.2(6) . .
N1 C1 N3 120.0(7) . .
N1 C1 N2 119.5(7) . .
N3 C1 N2 120.5(6) . .
N2 C2 H2A 109.5 . .
N2 C2 H2B 109.5 . .
H2A C2 H2B 109.5 . .
N2 C2 H2C 109.5 . .
H2A C2 H2C 109.5 . .
H2B C2 H2C 109.5 . .
N2 C3 H3A 109.5 . .
N2 C3 H3B 109.5 . .
H3A C3 H3B 109.5 . .
N2 C3 H3C 109.5 . .
H3A C3 H3C 109.5 . .
H3B C3 H3C 109.5 . .
N3 C4 H4A 109.5 . .
N3 C4 H4B 109.5 . .
H4A C4 H4B 109.5 . .
N3 C4 H4C 109.5 . .
H4A C4 H4C 109.5 . .
H4B C4 H4C 109.5 . .
N3 C5 H5A 109.5 . .
N3 C5 H5B 109.5 . .
H5A C5 H5B 109.5 . .
N3 C5 H5C 109.5 . .
H5A C5 H5C 109.5 . .
H5B C5 H5C 109.5 . .
C6 N4 H4D 120.0 . .
C6 N4 H4E 120.0 . .
H4D N4 H4E 120.0 . .
C6 N5 C7 121.4(6) . .
C6 N5 C8 121.9(6) . .
C7 N5 C8 115.0(6) . .
C6 N6 C10 120.7(6) . .
C6 N6 C9 121.6(6) . .
C10 N6 C9 117.1(6) . .
N4 C6 N5 121.4(7) . .
N4 C6 N6 119.6(6) . .
N5 C6 N6 119.0(7) . .
N5 C7 H7A 109.5 . .
N5 C7 H7B 109.5 . .
H7A C7 H7B 109.5 . .
N5 C7 H7C 109.5 . .
H7A C7 H7C 109.5 . .
H7B C7 H7C 109.5 . .
N5 C8 H8A 109.5 . .
N5 C8 H8B 109.5 . .
H8A C8 H8B 109.5 . .
N5 C8 H8C 109.5 . .
H8A C8 H8C 109.5 . .
H8B C8 H8C 109.5 . .
N6 C9 H9A 109.5 . .
N6 C9 H9B 109.5 . .
H9A C9 H9B 109.5 . .
N6 C9 H9C 109.5 . .
H9A C9 H9C 109.5 . .
H9B C9 H9C 109.5 . .
N6 C10 H10A 109.5 . .
N6 C10 H10B 109.5 . .
H10A C10 H10B 109.5 . .
N6 C10 H10C 109.5 . .
H10A C10 H10C 109.5 . .
H10B C10 H10C 109.5 . .
C11 N7 H7D 120.0 . .
C11 N7 H7E 120.0 . .
H7D N7 H7E 120.0 . .
C11 N8 C12 123.0(6) . .
C11 N8 C13 122.6(6) . .
C12 N8 C13 114.2(6) . .
C11 N9 C15 122.0(6) . .
C11 N9 C14 122.0(6) . .
C15 N9 C14 115.2(6) . .
N8 C11 N7 119.1(7) . .
N8 C11 N9 120.9(7) . .
N7 C11 N9 120.0(7) . .
N8 C12 H12A 109.5 . .
N8 C12 H12B 109.5 . .
H12A C12 H12B 109.5 . .
N8 C12 H12C 109.5 . .
H12A C12 H12C 109.5 . .
H12B C12 H12C 109.5 . .
N8 C13 H13A 109.5 . .
N8 C13 H13B 109.5 . .
H13A C13 H13B 109.5 . .
N8 C13 H13C 109.5 . .
H13A C13 H13C 109.5 . .
H13B C13 H13C 109.5 . .
N9 C14 H14A 109.5 . .
N9 C14 H14B 109.5 . .
H14A C14 H14B 109.5 . .
N9 C14 H14C 109.5 . .
H14A C14 H14C 109.5 . .
H14B C14 H14C 109.5 . .
N9 C15 H15A 109.5 . .
N9 C15 H15B 109.5 . .
H15A C15 H15B 109.5 . .
N9 C15 H15C 109.5 . .
H15A C15 H15C 109.5 . .
H15B C15 H15C 109.5 . .
N21 C21 C22 179.3(11) . .
C21 C22 H22A 109.5 . .
C21 C22 H22B 109.5 . .
H22A C22 H22B 109.5 . .
C21 C22 H22C 109.5 . .
H22A C22 H22C 109.5 . .
H22B C22 H22C 109.5 . .

loop_
_geom_bond_atom_site_label_1
_geom_bond_atom_site_label_2
_geom_bond_distance
_geom_bond_site_symmetry_2
Ti1 Cl3 2.3348(18) 2_656
Ti1 Cl3 2.3348(18) .
Ti1 Cl1 2.3409(17) .
Ti1 Cl1 2.3410(17) 2_656
Ti1 Cl2 2.3546(17) .
Ti1 Cl2 2.3547(17) 2_656
N1 C1 1.318(9) .
N1 H1A 0.8800 .
N1 H1B 0.8800 .
N2 C1 1.353(10) .
N2 C2 1.466(10) .
N2 C3 1.472(10) .
N3 C1 1.333(9) .
N3 C5 1.459(10) .
N3 C4 1.463(9) .
C2 H2A 0.9800 .
C2 H2B 0.9800 .
C2 H2C 0.9800 .
C3 H3A 0.9800 .
C3 H3B 0.9800 .
C3 H3C 0.9800 .
C4 H4A 0.9800 .
C4 H4B 0.9800 .
C4 H4C 0.9800 .
C5 H5A 0.9800 .
C5 H5B 0.9800 .
C5 H5C 0.9800 .
N4 C6 1.329(10) .
N4 H4D 0.8800 .
N4 H4E 0.8800 .
N5 C6 1.340(9) .
N5 C7 1.458(9) .
N5 C8 1.471(9) .
N6 C6 1.352(9) .
N6 C10 1.461(9) .
N6 C9 1.465(10) .
C7 H7A 0.9800 .
C7 H7B 0.9800 .
C7 H7C 0.9800 .
C8 H8A 0.9800 .
C8 H8B 0.9800 .
C8 H8C 0.9800 .
C9 H9A 0.9800 .
C9 H9B 0.9800 .
C9 H9C 0.9800 .
C10 H10A 0.9800 .
C10 H10B 0.9800 .
C10 H10C 0.9800 .
N7 C11 1.334(10) .
N7 H7D 0.8800 .
N7 H7E 0.8800 .
N8 C11 1.333(9) .
N8 C12 1.449(10) .
N8 C13 1.465(9) .
N9 C11 1.345(9) .
N9 C15 1.448(9) .
N9 C14 1.464(10) .
C12 H12A 0.9800 .
C12 H12B 0.9800 .
C12 H12C 0.9800 .
C13 H13A 0.9800 .
C13 H13B 0.9800 .
C13 H13C 0.9800 .
C14 H14A 0.9800 .
C14 H14B 0.9800 .
C14 H14C 0.9800 .
C15 H15A 0.9800 .
C15 H15B 0.9800 .
C15 H15C 0.9800 .
N21 C21 1.147(12) .
C21 C22 1.429(13) .
C22 H22A 0.9800 .
C22 H22B 0.9800 .
C22 H22C 0.9800 .

loop_
_geom_hbond_atom_site_label_D
_geom_hbond_atom_site_label_H
_geom_hbond_atom_site_label_A
_geom_hbond_distance_DH
_geom_hbond_distance_HA
_geom_hbond_distance_DA
_geom_hbond_angle_DHA
_geom_hbond_site_symmetry_A
N1 H1A Cl5 0.88 2.35 3.205(6) 162.7 2_666
N1 H1B Cl4 0.88 2.47 3.220(6) 143.7 2_667
N4 H4E Cl4 0.88 2.44 3.267(6) 157.6 .
N4 H4D Cl5 0.88 2.33 3.186(7) 163.0 1_556
N7 H7D Cl4 0.88 2.49 3.290(6) 151.2 1_544
N7 H7E Cl5 0.88 2.42 3.238(6) 155.5 1_645

loop_
_geom_torsion_atom_site_label_1
_geom_torsion_atom_site_label_2
_geom_torsion_atom_site_label_3
_geom_torsion_atom_site_label_4
_geom_torsion
C5 N3 C1 N1 -152.2(7)
C4 N3 C1 N1 20.8(10)
C5 N3 C1 N2 27.4(10)
C4 N3 C1 N2 -159.6(7)
C2 N2 C1 N1 22.6(10)
C3 N2 C1 N1 -147.6(7)
C2 N2 C1 N3 -157.0(7)
C3 N2 C1 N3 32.9(10)
C7 N5 C6 N4 -19.1(10)
C8 N5 C6 N4 145.3(7)
C7 N5 C6 N6 162.5(6)
C8 N5 C6 N6 -33.1(10)
C10 N6 C6 N4 -23.5(10)
C9 N6 C6 N4 147.0(7)
C10 N6 C6 N5 154.9(7)
C9 N6 C6 N5 -34.6(10)
C12 N8 C11 N7 -149.9(7)
C13 N8 C11 N7 25.8(11)
C12 N8 C11 N9 30.0(11)
C13 N8 C11 N9 -154.3(7)
C15 N9 C11 N8 -157.7(7)
C14 N9 C11 N8 32.7(11)
C15 N9 C11 N7 22.2(11)
C14 N9 C11 N7 -147.4(7)
